data_7019012
loop_
_publ_author_name
'Gong, Jingjing'
'Zhang, Weisong'
'Liu, Yang'
'Zhang, Hengchao'
'Hu, Hailiang'
'Kang, Zhenhui'

_publ_section_title
;
 Keggin polyanion and copper cluster based coordination polymer towards
 model for complex nanosystem.
;
_journal_issue 18
_journal_name_full 'Dalton transactions (Cambridge, England : 2003)'
_journal_page_first 5468
_journal_page_last 5471
_journal_paper_doi 10.1039/c2dt30284e
_journal_volume 41
_journal_year 2012
_chemical_formula_moiety '[Cu4(C13H20N16S4)2O2](Si1Mo12O40)(H2O)2'
_chemical_formula_sum 'C26 H44 Cu4 Mo12 N32 O44 S8 Si'
_chemical_formula_weight 3198.94
_chemical_name_systematic
;
?
;
_space_group_IT_number 122
_symmetry_cell_setting tetragonal
_symmetry_space_group_name_Hall 'I -4 2bw'
_symmetry_space_group_name_H-M 'I -4 2 d'
_atom_sites_solution_hydrogens geom
_atom_sites_solution_primary direct
_atom_sites_solution_secondary difmap
_audit_creation_method SHELXL-97
_cell_angle_alpha 90.00
_cell_angle_beta 90.00
_cell_angle_gamma 90.00
_cell_formula_units_Z 8
_cell_length_a 20.3235(14)
_cell_length_b 20.3235(14)
_cell_length_c 39.008(6)
_cell_measurement_reflns_used 9948
_cell_measurement_temperature 296(2)
_cell_measurement_theta_max 27.989
_cell_measurement_theta_min 2.7305
_cell_volume 16112(3)
_computing_cell_refinement 'Bruker SAINT'
_computing_data_collection 'Bruker APEX2'
_computing_data_reduction 'Bruker SAINT'
_computing_molecular_graphics 'Bruker SHELXTL'
_computing_publication_material 'Bruker SHELXTL'
_computing_structure_refinement 'SHELXL-97 (Sheldrick, 1997)'
_computing_structure_solution 'SHELXS-97 (Sheldrick, 1990)'
_diffrn_ambient_temperature 296(2)
_diffrn_measured_fraction_theta_full 1.000
_diffrn_measured_fraction_theta_max 1.000
_diffrn_measurement_device_type 'Bruker APEX-II CCD'
_diffrn_measurement_method '\f and \w scans'
_diffrn_radiation_monochromator graphite
_diffrn_radiation_source 'fine-focus sealed tube'
_diffrn_radiation_type MoK\a
_diffrn_radiation_wavelength 0.71073
_diffrn_reflns_av_R_equivalents 0.0304
_diffrn_reflns_av_sigmaI/netI 0.0263
_diffrn_reflns_limit_h_max 23
_diffrn_reflns_limit_h_min -21
_diffrn_reflns_limit_k_max 24
_diffrn_reflns_limit_k_min -10
_diffrn_reflns_limit_l_max 31
_diffrn_reflns_limit_l_min -46
_diffrn_reflns_number 28928
_diffrn_reflns_theta_full 25.00
_diffrn_reflns_theta_max 25.00
_diffrn_reflns_theta_min 1.13
_exptl_absorpt_coefficient_mu 3.161
_exptl_absorpt_correction_T_max 0.8579
_exptl_absorpt_correction_T_min 0.8579
_exptl_absorpt_correction_type multi-scan
_exptl_crystal_colour greenblack
_exptl_crystal_density_diffrn 2.637
_exptl_crystal_density_method 'not measured'
_exptl_crystal_description Block
_exptl_crystal_F_000 12304
_exptl_crystal_size_max 0.05
_exptl_crystal_size_mid 0.05
_exptl_crystal_size_min 0.05
_refine_diff_density_max 2.154
_refine_diff_density_min -2.031
_refine_diff_density_rms 0.291
_refine_ls_abs_structure_details 'Flack H D (1983), Acta Cryst. A39, 876-881'
_refine_ls_abs_structure_Flack 0.55(6)
_refine_ls_extinction_method none
_refine_ls_goodness_of_fit_ref 1.155
_refine_ls_hydrogen_treatment constr
_refine_ls_matrix_type full
_refine_ls_number_parameters 594
_refine_ls_number_reflns 6894
_refine_ls_number_restraints 0
_refine_ls_restrained_S_all 1.155
_refine_ls_R_factor_all 0.1000
_refine_ls_R_factor_gt 0.0990
_refine_ls_shift/su_max 0.001
_refine_ls_shift/su_mean 0.000
_refine_ls_structure_factor_coef Fsqd
_refine_ls_weighting_details 'calc w=1/[\s^2^(Fo^2^)+(0.0366P)^2^+1782.3016P] where P=(Fo^2^+2Fc^2^)/3'
_refine_ls_weighting_scheme calc
_refine_ls_wR_factor_gt 0.2157
_refine_ls_wR_factor_ref 0.2164
_reflns_number_gt 6804
_reflns_number_total 6894
_reflns_threshold_expression >2sigma(I)
_cod_data_source_file c2dt30284e.txt
_cod_data_source_block FUNSOM-2
_cod_database_code 7019012

loop_
_symmetry_equiv_pos_as_xyz
'x, y, z'
'-x, -y, z'
'y, -x, -z'
'-y, x, -z'
'-x+1/2, y, -z+3/4'
'x+1/2, -y, -z+3/4'
'-y+1/2, -x, z+3/4'
'y+1/2, x, z+3/4'
'x+1/2, y+1/2, z+1/2'
'-x+1/2, -y+1/2, z+1/2'
'y+1/2, -x+1/2, -z+1/2'
'-y+1/2, x+1/2, -z+1/2'
'-x+1, y+1/2, -z+5/4'
'x+1, -y+1/2, -z+5/4'
'-y+1, -x+1/2, z+5/4'
'y+1, x+1/2, z+5/4'

loop_
_atom_site_label
_atom_site_type_symbol
_atom_site_fract_x
_atom_site_fract_y
_atom_site_fract_z
_atom_site_U_iso_or_equiv
_atom_site_adp_type
_atom_site_occupancy
_atom_site_symmetry_multiplicity
_atom_site_calc_flag
_atom_site_refinement_flags
Si1 Si 0.2500 0.2502(4) 0.8750 0.0229(13) Uani 1 2 d S
Mo1 Mo 0.07782(9) 0.25164(15) 0.88494(5) 0.0488(6) Uani 1 1 d .
Mo2 Mo 0.14934(10) 0.33802(11) 0.81666(7) 0.0458(6) Uani 1 1 d .
Mo3 Mo 0.15001(12) 0.16502(18) 0.81707(8) 0.0775(12) Uani 1 1 d .
Mo4 Mo 0.32202(9) 0.33588(9) 0.80698(4) 0.0248(4) Uani 1 1 d .
Mo5 Mo 0.2500 0.42398(14) 0.8750 0.0861(19) Uani 1 2 d S
Mo6 Mo 0.32164(17) 0.16288(13) 0.80684(5) 0.0620(9) Uani 1 1 d .
Mo7 Mo 0.2500 0.07743(12) 0.8750 0.0282(6) Uani 1 2 d S
Cu1 Cu 0.31961(13) 0.84099(13) 0.84700(7) 0.0303(6) Uani 1 1 d .
Cu2 Cu 0.35201(15) 0.66689(15) 0.83857(7) 0.0390(7) Uani 1 1 d .
S1 S 0.4454(3) 0.9226(3) 0.79075(14) 0.0264(11) Uani 1 1 d .
S2 S 0.4522(3) 0.9196(3) 0.89398(16) 0.0365(13) Uani 1 1 d .
S3 S 0.4195(3) 0.5410(3) 0.77816(14) 0.0322(12) Uani 1 1 d .
S4 S 0.4216(4) 0.5368(3) 0.88759(17) 0.0484(17) Uani 1 1 d .
O1 O 0.242(2) 0.314(2) 0.8504(11) 0.062(11) Uani 0.50 1 d P
O1W O 0.2653(7) 0.7387(8) 0.8386(4) 0.038(4) Uani 1 1 d .
O2 O 0.188(2) 0.253(2) 0.9065(11) 0.062(11) Uani 0.50 1 d P
O2W O 0.2444(10) 0.7346(8) 0.7733(4) 0.048(4) Uani 1 1 d .
O3 O 0.262(2) 0.183(2) 0.8960(11) 0.066(12) Uani 0.50 1 d P
O4 O 0.317(2) 0.252(2) 0.8951(11) 0.063(11) Uani 0.50 1 d P
O5 O -0.0031(10) 0.2484(12) 0.8900(5) 0.062(5) Uani 1 1 d .
O6 O 0.1003(12) 0.3678(14) 0.7894(6) 0.080(8) Uani 1 1 d .
O7 O 0.0974(11) 0.1251(11) 0.7916(6) 0.067(6) Uani 1 1 d .
O8 O 0.3570(9) 0.3754(10) 0.7746(5) 0.052(5) Uani 1 1 d .
O9 O 0.2500 0.5044(12) 0.8750 0.048(6) Uani 1 2 d S
O10 O 0.3572(8) 0.1234(8) 0.7740(4) 0.034(4) Uani 1 1 d .
O11 O 0.2500 -0.0030(17) 0.8750 0.086(10) Uani 1 2 d S
O12 O 0.0862(11) 0.3172(11) 0.8512(6) 0.066(6) Uani 1 1 d .
O13 O 0.1382(10) 0.2521(11) 0.7996(5) 0.063(5) Uani 1 1 d .
O14 O 0.0813(11) 0.1849(11) 0.8488(6) 0.065(6) Uani 1 1 d .
O15 O 0.0923(12) 0.3235(12) 0.9213(6) 0.073(7) Uani 1 1 d .
O16 O 0.2317(10) 0.3394(10) 0.7944(6) 0.063(6) Uani 1 1 d .
O17 O 0.2338(11) 0.1736(11) 0.7979(6) 0.067(6) Uani 1 1 d .
O18 O 0.1067(12) 0.1881(12) 0.9175(6) 0.072(7) Uani 1 1 d .
O19 O 0.3043(10) 0.4124(10) 0.8326(5) 0.057(5) Uani 1 1 d .
O20 O 0.3288(11) 0.2509(11) 0.7870(5) 0.065(5) Uani 1 1 d .
O21 O 0.1908(11) 0.1009(11) 0.9079(6) 0.070(7) Uani 1 1 d .
O22 O 0.3214(12) 0.0881(13) 0.9071(6) 0.075(7) Uani 1 1 d .
O23 O 0.3224(10) 0.4006(10) 0.9021(6) 0.061(5) Uani 1 1 d .
N1 N 0.3896(8) 0.8084(9) 0.8149(5) 0.027(4) Uani 1 1 d .
N2 N 0.3921(8) 0.7422(10) 0.8098(5) 0.031(4) Uani 1 1 d .
N3 N 0.4406(9) 0.7325(9) 0.7879(4) 0.028(4) Uani 1 1 d .
N4 N 0.4639(9) 0.7902(9) 0.7790(4) 0.025(4) Uani 1 1 d .
N5 N 0.3242(9) 0.8763(8) 0.8944(4) 0.026(4) Uani 1 1 d .
N6 N 0.2720(9) 0.8816(8) 0.9163(4) 0.026(4) Uani 1 1 d .
N7 N 0.2891(9) 0.9100(9) 0.9432(4) 0.028(4) Uani 1 1 d .
N8 N 0.3495(9) 0.9314(8) 0.9393(4) 0.026(4) Uani 1 1 d .
N9 N 0.3120(10) 0.5971(10) 0.8106(5) 0.037(5) Uani 1 1 d .
N10 N 0.2476(11) 0.5929(10) 0.8049(5) 0.044(5) Uani 1 1 d .
N11 N 0.2286(10) 0.5575(11) 0.7843(6) 0.045(5) Uani 1 1 d .
N12 N 0.2862(11) 0.5298(11) 0.7682(6) 0.044(5) Uani 1 1 d .
N13 N 0.3814(9) 0.6645(10) 0.8857(5) 0.035(4) Uani 1 1 d .
N14 N 0.3735(10) 0.7146(10) 0.9093(5) 0.040(5) Uani 1 1 d .
N15 N 0.3918(10) 0.6954(12) 0.9377(6) 0.044(5) Uani 1 1 d .
N16 N 0.4132(10) 0.6339(11) 0.9350(5) 0.040(5) Uani 1 1 d .
C1 C 0.5000 1.0000 0.8431(7) 0.023(6) Uani 1 2 d S
C2 C 0.5125(10) 0.9423(10) 0.8202(5) 0.025(4) Uani 1 1 d .
H2A H 0.5212 0.9040 0.8344 0.030 Uiso 1 1 calc R
H2B H 0.5519 0.9509 0.8069 0.030 Uiso 1 1 calc R
C3 C 0.4380(10) 0.9893(9) 0.8651(5) 0.022(4) Uani 1 1 d .
H3A H 0.4005 0.9803 0.8505 0.026 Uiso 1 1 calc R
H3B H 0.4286 1.0286 0.8784 0.026 Uiso 1 1 calc R
C4 C 0.4339(9) 0.8379(11) 0.7955(5) 0.025(4) Uani 1 1 d .
C5 C 0.5156(11) 0.7926(12) 0.7516(6) 0.032(5) Uani 1 1 d .
H5A H 0.5273 0.7486 0.7450 0.048 Uiso 1 1 calc R
H5B H 0.5539 0.8149 0.7603 0.048 Uiso 1 1 calc R
H5C H 0.4989 0.8159 0.7321 0.048 Uiso 1 1 calc R
C6 C 0.3720(10) 0.9097(10) 0.9090(5) 0.025(4) Uani 1 1 d .
C7 C 0.3851(12) 0.9701(11) 0.9666(5) 0.033(5) Uani 1 1 d .
H7A H 0.3558 0.9783 0.9854 0.049 Uiso 1 1 calc R
H7B H 0.3999 1.0112 0.9573 0.049 Uiso 1 1 calc R
H7C H 0.4223 0.9453 0.9746 0.049 Uiso 1 1 calc R
C8 C 0.5000 0.5000 0.8344(8) 0.029(7) Uani 1 2 d S
C9 C 0.4413(11) 0.4766(12) 0.8117(6) 0.036(5) Uani 1 1 d .
H9A H 0.4033 0.4683 0.8261 0.043 Uiso 1 1 calc R
H9B H 0.4530 0.4357 0.8004 0.043 Uiso 1 1 calc R
C10 C 0.4868(11) 0.5617(12) 0.8555(6) 0.033(5) Uani 1 1 d .
H10A H 0.4711 0.5971 0.8410 0.039 Uiso 1 1 calc R
H10B H 0.5264 0.5760 0.8672 0.039 Uiso 1 1 calc R
C11 C 0.3377(13) 0.5570(12) 0.7871(6) 0.041(6) Uani 1 1 d .
C12 C 0.2861(14) 0.4878(13) 0.7388(6) 0.045(6) Uani 1 1 d .
H12A H 0.3305 0.4760 0.7331 0.067 Uiso 1 1 calc R
H12B H 0.2664 0.5105 0.7198 0.067 Uiso 1 1 calc R
H12C H 0.2613 0.4487 0.7437 0.067 Uiso 1 1 calc R
C13 C 0.4089(12) 0.6164(12) 0.9029(6) 0.036(5) Uani 1 1 d .
C14 C 0.4375(13) 0.5957(14) 0.9655(6) 0.046(7) Uani 1 1 d .
H14A H 0.4509 0.5525 0.9583 0.070 Uiso 1 1 calc R
H14B H 0.4028 0.5920 0.9821 0.070 Uiso 1 1 calc R
H14C H 0.4743 0.6182 0.9756 0.070 Uiso 1 1 calc R

loop_
_atom_site_aniso_label
_atom_site_aniso_U_11
_atom_site_aniso_U_22
_atom_site_aniso_U_33
_atom_site_aniso_U_23
_atom_site_aniso_U_13
_atom_site_aniso_U_12
Si1 0.024(4) 0.020(3) 0.025(4) 0.000 0.000(3) 0.000
Mo1 0.0190(9) 0.0806(17) 0.0467(12) 0.0363(13) -0.0082(8) -0.0170(11)
Mo2 0.0299(10) 0.0348(12) 0.0728(16) 0.0305(11) -0.0230(11) -0.0083(9)
Mo3 0.0255(11) 0.126(3) 0.0808(19) -0.082(2) -0.0244(12) 0.0197(15)
Mo4 0.0295(9) 0.0226(9) 0.0223(8) 0.0036(7) 0.0056(7) -0.0050(8)
Mo5 0.126(4) 0.0096(13) 0.123(4) 0.000 0.094(4) 0.000
Mo6 0.116(2) 0.0494(14) 0.0204(9) -0.0086(10) 0.0102(12) 0.0496(16)
Mo7 0.0390(15) 0.0158(11) 0.0296(14) 0.000 0.0010(13) 0.000
Cu1 0.0293(13) 0.0274(13) 0.0341(14) -0.0059(11) 0.0126(11) 0.0007(11)
Cu2 0.0446(16) 0.0385(16) 0.0338(14) 0.0019(13) 0.0046(13) 0.0106(13)
S1 0.028(3) 0.019(2) 0.032(3) -0.001(2) -0.014(2) -0.001(2)
S2 0.018(3) 0.049(4) 0.042(3) 0.022(3) 0.008(2) 0.000(2)
S3 0.037(3) 0.034(3) 0.026(3) 0.005(2) -0.007(2) 0.003(2)
S4 0.056(4) 0.043(4) 0.046(4) 0.013(3) 0.028(3) 0.013(3)
O1 0.06(3) 0.06(2) 0.06(2) -0.01(2) 0.00(2) -0.01(2)
O1W 0.034(9) 0.041(9) 0.041(9) 0.001(8) 0.006(7) -0.001(7)
O2 0.06(3) 0.06(2) 0.07(3) -0.01(2) 0.00(2) -0.01(2)
O2W 0.049(10) 0.052(11) 0.043(9) 0.006(8) -0.002(9) -0.005(11)
O3 0.07(3) 0.06(3) 0.07(3) 0.00(2) -0.01(2) -0.01(2)
O4 0.06(2) 0.06(3) 0.07(3) -0.01(2) 0.00(2) -0.01(2)
O5 0.058(12) 0.067(13) 0.062(12) -0.013(12) -0.001(10) -0.026(12)
O6 0.072(16) 0.096(19) 0.073(16) 0.025(14) 0.015(13) 0.019(14)
O7 0.073(15) 0.061(14) 0.067(14) -0.013(11) -0.027(12) -0.006(11)
O8 0.043(11) 0.071(13) 0.043(11) 0.004(9) -0.002(9) -0.024(10)
O9 0.054(16) 0.039(13) 0.050(15) 0.000 -0.001(14) 0.000
O10 0.046(10) 0.032(8) 0.024(8) -0.010(7) 0.007(7) 0.008(7)
O11 0.07(2) 0.07(2) 0.12(3) 0.000 0.01(2) 0.000
O12 0.078(15) 0.051(12) 0.071(14) -0.008(11) 0.014(12) -0.016(11)
O13 0.067(13) 0.053(12) 0.069(13) -0.015(11) 0.021(10) -0.019(11)
O14 0.071(14) 0.053(13) 0.072(14) -0.005(11) 0.016(12) -0.011(11)
O15 0.083(16) 0.061(14) 0.076(15) -0.004(12) -0.018(13) -0.018(12)
O16 0.054(12) 0.057(12) 0.078(14) -0.019(11) 0.005(10) -0.014(10)
O17 0.067(14) 0.066(14) 0.068(13) 0.002(11) 0.004(11) -0.003(11)
O18 0.081(16) 0.061(14) 0.074(15) -0.005(12) -0.021(13) -0.012(12)
O19 0.051(12) 0.058(12) 0.061(12) -0.018(10) 0.000(10) -0.013(10)
O20 0.073(14) 0.052(11) 0.069(13) -0.018(11) -0.017(11) 0.000(12)
O21 0.061(14) 0.080(16) 0.070(15) -0.017(12) 0.004(12) -0.016(12)
O22 0.059(14) 0.089(17) 0.076(16) -0.017(13) -0.005(12) -0.017(13)
O23 0.051(12) 0.060(13) 0.070(14) 0.019(10) 0.007(11) 0.004(10)
N1 0.025(9) 0.027(10) 0.029(9) -0.001(8) 0.000(7) 0.001(7)
N2 0.028(9) 0.033(11) 0.031(10) -0.001(9) 0.006(8) -0.001(8)
N3 0.030(10) 0.029(10) 0.025(9) -0.010(7) 0.010(8) -0.001(7)
N4 0.026(9) 0.027(9) 0.021(9) -0.008(7) 0.009(7) 0.004(7)
N5 0.029(9) 0.025(9) 0.023(9) 0.002(7) 0.002(8) -0.002(7)
N6 0.035(10) 0.021(8) 0.023(9) 0.004(7) 0.005(7) -0.008(7)
N7 0.034(10) 0.026(9) 0.023(9) 0.005(8) 0.001(8) -0.001(8)
N8 0.033(10) 0.023(9) 0.023(9) 0.004(7) 0.003(8) -0.001(8)
N9 0.035(11) 0.039(12) 0.038(11) 0.005(9) 0.001(9) -0.004(9)
N10 0.040(12) 0.043(12) 0.050(12) 0.002(10) -0.001(12) -0.006(10)
N11 0.035(12) 0.050(13) 0.049(13) 0.003(11) 0.001(10) -0.005(10)
N12 0.039(12) 0.044(13) 0.049(13) 0.000(10) -0.004(10) -0.005(10)
N13 0.032(10) 0.041(11) 0.033(10) -0.002(9) 0.003(8) 0.006(9)
N14 0.040(11) 0.042(12) 0.037(12) -0.007(10) 0.006(9) 0.005(9)
N15 0.043(12) 0.051(14) 0.039(12) -0.007(10) 0.005(10) 0.005(10)
N16 0.037(11) 0.049(13) 0.033(11) -0.006(9) 0.005(9) 0.007(9)
C1 0.030(15) 0.019(14) 0.021(14) 0.000 0.000 0.007(12)
C2 0.026(10) 0.025(11) 0.024(11) -0.003(9) -0.001(8) 0.002(8)
C3 0.026(11) 0.016(9) 0.025(11) 0.004(7) 0.002(8) 0.003(8)
C4 0.023(10) 0.029(11) 0.022(10) -0.006(9) 0.001(8) 0.001(9)
C5 0.026(11) 0.043(14) 0.028(11) -0.010(10) 0.018(9) -0.008(10)
C6 0.033(11) 0.018(10) 0.024(11) 0.010(8) 0.001(9) -0.007(8)
C7 0.046(14) 0.034(12) 0.017(10) 0.004(9) 0.001(10) -0.004(10)
C8 0.030(16) 0.032(17) 0.026(16) 0.000 0.000 0.008(13)
C9 0.033(12) 0.037(13) 0.038(13) 0.001(10) -0.001(11) -0.004(10)
C10 0.030(12) 0.038(13) 0.031(12) -0.002(10) -0.001(10) 0.007(10)
C11 0.038(14) 0.039(13) 0.045(14) 0.001(11) -0.004(11) -0.005(11)
C12 0.048(16) 0.044(15) 0.042(15) 0.001(12) -0.009(12) -0.014(12)
C13 0.033(13) 0.043(14) 0.030(12) -0.007(11) 0.002(10) 0.005(10)
C14 0.043(15) 0.061(18) 0.035(13) 0.013(12) 0.001(11) 0.012(13)

loop_
_atom_type_symbol
_atom_type_description
_atom_type_scat_dispersion_real
_atom_type_scat_dispersion_imag
_atom_type_scat_source
C C 0.0033 0.0016 'International Tables Vol C Tables 4.2.6.8 and 6.1.1.4'
H H 0.0000 0.0000 'International Tables Vol C Tables 4.2.6.8 and 6.1.1.4'
N N 0.0061 0.0033 'International Tables Vol C Tables 4.2.6.8 and 6.1.1.4'
O O 0.0106 0.0060 'International Tables Vol C Tables 4.2.6.8 and 6.1.1.4'
Mo Mo -1.6832 0.6857 'International Tables Vol C Tables 4.2.6.8 and 6.1.1.4'
Si Si 0.0817 0.0704 'International Tables Vol C Tables 4.2.6.8 and 6.1.1.4'
Cu Cu 0.3201 1.2651 'International Tables Vol C Tables 4.2.6.8 and 6.1.1.4'
S S 0.1246 0.1234 'International Tables Vol C Tables 4.2.6.8 and 6.1.1.4'

loop_
_geom_angle_atom_site_label_1
_geom_angle_atom_site_label_2
_geom_angle_atom_site_label_3
_geom_angle
_geom_angle_site_symmetry_1
_geom_angle_site_symmetry_3
O4 Si1 O4 177(4) 5_556 .
O4 Si1 O1 112(2) 5_556 5_556
O4 Si1 O1 66(2) . 5_556
O4 Si1 O1 66(2) 5_556 .
O4 Si1 O1 112(2) . .
O1 Si1 O1 74(3) 5_556 .
O4 Si1 O3 114(2) 5_556 .
O4 Si1 O3 68(2) . .
O1 Si1 O3 111.0(19) 5_556 .
O1 Si1 O3 174(2) . .
O4 Si1 O3 68(2) 5_556 5_556
O4 Si1 O3 114(2) . 5_556
O1 Si1 O3 174(2) 5_556 5_556
O1 Si1 O3 111.0(19) . 5_556
O3 Si1 O3 64(3) . 5_556
O4 Si1 O2 74(2) 5_556 .
O4 Si1 O2 106(2) . .
O1 Si1 O2 69(2) 5_556 .
O1 Si1 O2 108(2) . .
O3 Si1 O2 77(2) . .
O3 Si1 O2 106(2) 5_556 .
O4 Si1 O2 106(2) 5_556 5_556
O4 Si1 O2 74(2) . 5_556
O1 Si1 O2 108(2) 5_556 5_556
O1 Si1 O2 69(2) . 5_556
O3 Si1 O2 106(2) . 5_556
O3 Si1 O2 77(2) 5_556 5_556
O2 Si1 O2 177(3) . 5_556
O5 Mo1 O12 101.6(11) . .
O5 Mo1 O18 101.6(11) . .
O12 Mo1 O18 156.8(10) . .
O5 Mo1 O14 95.4(10) . .
O12 Mo1 O14 89.0(8) . .
O18 Mo1 O14 90.0(10) . .
O5 Mo1 O15 95.1(10) . .
O12 Mo1 O15 88.1(9) . .
O18 Mo1 O15 88.7(9) . .
O14 Mo1 O15 169.5(10) . .
O5 Mo1 O2 152.5(12) . .
O12 Mo1 O2 98.9(13) . .
O18 Mo1 O2 58.9(13) . .
O14 Mo1 O2 103.1(13) . .
O15 Mo1 O2 67.4(13) . .
O5 Mo1 O4 157.9(12) . 5_556
O12 Mo1 O4 65.3(13) . 5_556
O18 Mo1 O4 93.0(13) . 5_556
O14 Mo1 O4 67.9(13) . 5_556
O15 Mo1 O4 101.8(13) . 5_556
O2 Mo1 O4 49.4(14) . 5_556
O6 Mo2 O23 112.0(13) . 5_556
O6 Mo2 O13 92.4(13) . .
O23 Mo2 O13 155.1(10) 5_556 .
O6 Mo2 O16 104.2(11) . .
O23 Mo2 O16 91.0(9) 5_556 .
O13 Mo2 O16 87.6(8) . .
O6 Mo2 O12 97.8(11) . .
O23 Mo2 O12 84.1(10) 5_556 .
O13 Mo2 O12 87.8(9) . .
O16 Mo2 O12 157.7(10) . .
O6 Mo2 O1 164.8(14) . .
O23 Mo2 O1 61.9(12) 5_556 .
O13 Mo2 O1 95.6(12) . .
O16 Mo2 O1 63.4(12) . .
O12 Mo2 O1 95.4(12) . .
O6 Mo2 O4 151.4(15) . 5_556
O23 Mo2 O4 90.2(13) 5_556 5_556
O13 Mo2 O4 65.0(14) . 5_556
O16 Mo2 O4 92.7(12) . 5_556
O12 Mo2 O4 65.7(12) . 5_556
O1 Mo2 O4 43.1(14) . 5_556
O7 Mo3 O17 113.1(11) . .
O7 Mo3 O14 91.1(11) . .
O17 Mo3 O14 155.0(10) . .
O7 Mo3 O13 99.1(10) . .
O17 Mo3 O13 83.4(9) . .
O14 Mo3 O13 86.7(9) . .
O7 Mo3 O22 96.3(11) . 5_556
O17 Mo3 O22 90.6(10) . 5_556
O14 Mo3 O22 93.0(10) . 5_556
O13 Mo3 O22 164.7(10) . 5_556
O7 Mo3 O3 159.6(14) . 5_556
O17 Mo3 O3 62.1(13) . 5_556
O14 Mo3 O3 97.3(13) . 5_556
O13 Mo3 O3 99.9(12) . 5_556
O22 Mo3 O3 64.9(13) 5_556 5_556
O7 Mo3 O4 154.5(13) . 5_556
O17 Mo3 O4 85.7(12) . 5_556
O14 Mo3 O4 69.4(12) . 5_556
O13 Mo3 O4 64.7(12) . 5_556
O22 Mo3 O4 100.9(13) 5_556 5_556
O3 Mo3 O4 44.7(14) 5_556 5_556
O8 Mo4 O19 95.0(10) . .
O8 Mo4 O20 95.6(10) . .
O19 Mo4 O20 169.2(10) . .
O8 Mo4 O16 101.5(10) . .
O19 Mo4 O16 85.5(9) . .
O20 Mo4 O16 89.9(8) . .
O8 Mo4 O15 90.6(10) . 5_556
O19 Mo4 O15 92.7(10) . 5_556
O20 Mo4 O15 89.8(9) . 5_556
O16 Mo4 O15 167.9(10) . 5_556
O8 Mo4 O2 153.7(13) . 5_556
O19 Mo4 O2 105.7(14) . 5_556
O20 Mo4 O2 65.0(14) . 5_556
O16 Mo4 O2 96.2(12) . 5_556
O15 Mo4 O2 72.7(13) 5_556 5_556
O8 Mo4 O1 157.3(13) . .
O19 Mo4 O1 69.6(12) . .
O20 Mo4 O1 99.6(13) . .
O16 Mo4 O1 62.0(12) . .
O15 Mo4 O1 106.1(13) 5_556 .
O2 Mo4 O1 48.8(15) 5_556 .
O9 Mo5 O23 104.7(7) . 5_556
O9 Mo5 O23 104.7(7) . .
O23 Mo5 O23 150.7(13) 5_556 .
O9 Mo5 O19 96.7(6) . 5_556
O23 Mo5 O19 90.2(9) 5_556 5_556
O23 Mo5 O19 86.4(9) . 5_556
O9 Mo5 O19 96.7(6) . .
O23 Mo5 O19 86.4(9) 5_556 .
O23 Mo5 O19 90.2(9) . .
O19 Mo5 O19 166.5(12) 5_556 .
O9 Mo5 O1 156.5(10) . .
O23 Mo5 O1 59.4(12) 5_556 .
O23 Mo5 O1 92.5(13) . .
O19 Mo5 O1 100.2(12) 5_556 .
O19 Mo5 O1 66.9(12) . .
O9 Mo5 O1 156.5(10) . 5_556
O23 Mo5 O1 92.5(13) 5_556 5_556
O23 Mo5 O1 59.4(12) . 5_556
O19 Mo5 O1 66.9(12) 5_556 5_556
O19 Mo5 O1 100.2(12) . 5_556
O1 Mo5 O1 47(2) . 5_556
O10 Mo6 O17 109.4(9) . .
O10 Mo6 O18 102.0(10) . 5_556
O17 Mo6 O18 147.3(10) . 5_556
O10 Mo6 O21 107.2(9) . 5_556
O17 Mo6 O21 95.0(10) . 5_556
O18 Mo6 O21 83.9(11) 5_556 5_556
O10 Mo6 O20 96.0(8) . .
O17 Mo6 O20 83.6(9) . .
O18 Mo6 O20 84.4(9) 5_556 .
O21 Mo6 O20 155.8(9) 5_556 .
O10 Mo6 O2 151.8(12) . 5_556
O17 Mo6 O2 86.8(12) . 5_556
O18 Mo6 O2 60.7(12) 5_556 5_556
O21 Mo6 O2 93.8(12) 5_556 5_556
O20 Mo6 O2 62.1(12) . 5_556
O11 Mo7 O21 105.2(7) . .
O11 Mo7 O21 105.2(7) . 5_556
O21 Mo7 O21 149.7(15) . 5_556
O11 Mo7 O22 96.5(8) . 5_556
O21 Mo7 O22 86.1(10) . 5_556
O21 Mo7 O22 90.6(10) 5_556 5_556
O11 Mo7 O22 96.5(8) . .
O21 Mo7 O22 90.6(10) . .
O21 Mo7 O22 86.1(10) 5_556 .
O22 Mo7 O22 167.0(16) 5_556 .
O11 Mo7 O3 158.2(11) . 5_556
O21 Mo7 O3 86.4(14) . 5_556
O21 Mo7 O3 65.0(13) 5_556 5_556
O22 Mo7 O3 65.4(14) 5_556 5_556
O22 Mo7 O3 102.0(14) . 5_556
O11 Mo7 O3 158.2(11) . .
O21 Mo7 O3 65.0(13) . .
O21 Mo7 O3 86.4(14) 5_556 .
O22 Mo7 O3 102.0(14) 5_556 .
O22 Mo7 O3 65.4(14) . .
O3 Mo7 O3 44(2) 5_556 .
N5 Cu1 N1 131.8(7) . .
N5 Cu1 N6 97.5(7) . 5_556
N1 Cu1 N6 127.1(7) . 5_556
N5 Cu1 O1W 117.9(6) . .
N1 Cu1 O1W 87.4(6) . .
N6 Cu1 O1W 84.1(6) 5_556 .
N13 Cu2 N9 129.6(9) . .
N13 Cu2 N2 114.4(8) . .
N9 Cu2 N2 113.4(8) . .
N13 Cu2 O1W 104.7(7) . .
N9 Cu2 O1W 98.2(7) . .
N2 Cu2 O1W 80.3(6) . .
C4 S1 C2 104.4(10) . .
C6 S2 C3 98.5(9) . .
C11 S3 C9 102.4(11) . .
C13 S4 C10 94.7(11) . .
Si1 O1 O4 56(2) . 5_556
Si1 O1 Mo2 126(2) . .
O4 O1 Mo2 70(2) 5_556 .
Si1 O1 Mo4 120(2) . .
O4 O1 Mo4 132(3) 5_556 .
Mo2 O1 Mo4 96.2(15) . .
Si1 O1 Mo5 119(2) . .
O4 O1 Mo5 132(3) 5_556 .
Mo2 O1 Mo5 94.7(16) . .
Mo4 O1 Mo5 93.2(15) . .
Cu2 O1W Cu1 101.5(6) . .
Si1 O2 Mo4 122(2) . 5_556
Si1 O2 Mo6 118(2) . 5_556
Mo4 O2 Mo6 101.2(16) 5_556 5_556
Si1 O2 Mo1 115(2) . .
Mo4 O2 Mo1 98.6(17) 5_556 .
Mo6 O2 Mo1 97.6(15) 5_556 .
Si1 O3 O3 57.9(15) . 5_556
Si1 O3 O4 55(2) . .
O3 O3 O4 99(3) 5_556 .
Si1 O3 Mo7 126(2) . .
O3 O3 Mo7 68.2(11) 5_556 .
O4 O3 Mo7 142(3) . .
Si1 O3 Mo3 125(2) . 5_556
O3 O3 Mo3 145(4) 5_556 5_556
O4 O3 Mo3 70(2) . 5_556
Mo7 O3 Mo3 99.1(18) . 5_556
Si1 O4 O1 58(2) . 5_556
Si1 O4 O3 57(2) . .
O1 O4 O3 98(3) 5_556 .
Si1 O4 Mo3 122(2) . 5_556
O1 O4 Mo3 131(3) 5_556 5_556
O3 O4 Mo3 65(2) . 5_556
Si1 O4 Mo2 125(2) . 5_556
O1 O4 Mo2 67(2) 5_556 5_556
O3 O4 Mo2 137(3) . 5_556
Mo3 O4 Mo2 94.3(15) 5_556 5_556
Si1 O4 Mo1 121(2) . 5_556
O1 O4 Mo1 131(3) 5_556 5_556
O3 O4 Mo1 124(3) . 5_556
Mo3 O4 Mo1 93.0(15) 5_556 5_556
Mo2 O4 Mo1 93.1(14) 5_556 5_556
Mo1 O12 Mo2 135.5(13) . .
Mo2 O13 Mo3 135.9(12) . .
Mo3 O14 Mo1 129.8(12) . .
Mo4 O15 Mo1 121.2(13) 5_556 .
Mo2 O16 Mo4 137.5(13) . .
Mo6 O17 Mo3 143.3(13) . .
Mo6 O18 Mo1 142.8(13) 5_556 .
Mo4 O19 Mo5 129.8(11) . .
Mo4 O20 Mo6 131.7(11) . .
Mo7 O21 Mo6 141.1(13) . 5_556
Mo7 O22 Mo3 130.6(15) . 5_556
Mo2 O23 Mo5 142.0(12) 5_556 .
C4 N1 N2 109.7(17) . .
C4 N1 Cu1 133.8(15) . .
N2 N1 Cu1 116.4(13) . .
N3 N2 N1 105.7(17) . .
N3 N2 Cu2 122.4(15) . .
N1 N2 Cu2 129.7(13) . .
N4 N3 N2 107.9(17) . .
N3 N4 C4 111.3(17) . .
N3 N4 C5 118.1(17) . .
C4 N4 C5 130.6(19) . .
C6 N5 N6 105.2(16) . .
C6 N5 Cu1 128.6(14) . .
N6 N5 Cu1 125.0(13) . .
N7 N6 N5 110.3(17) . .
N7 N6 Cu1 129.5(14) . 5_556
N5 N6 Cu1 120.1(13) . 5_556
N6 N7 N8 108.5(17) . .
N7 N8 C6 108.1(17) . .
N7 N8 C7 122.7(17) . .
C6 N8 C7 129.1(18) . .
N10 N9 C11 103(2) . .
N10 N9 Cu2 123.1(16) . .
C11 N9 Cu2 131.3(17) . .
N11 N10 N9 119(2) . .
N10 N11 N12 106(2) . .
C11 N12 C12 131(2) . .
C11 N12 N11 103.0(19) . .
C12 N12 N11 125(2) . .
C13 N13 N14 104.9(18) . .
C13 N13 Cu2 129.6(17) . .
N14 N13 Cu2 125.4(15) . .
N15 N14 N13 109(2) . .
N14 N15 N16 109(2) . .
C13 N16 N15 108(2) . .
C13 N16 C14 130(2) . .
N15 N16 C14 122(2) . .
C2 C1 C2 107(2) 2_675 .
C2 C1 C3 107.7(10) 2_675 .
C2 C1 C3 111.2(11) . .
C2 C1 C3 111.2(11) 2_675 2_675
C2 C1 C3 107.7(10) . 2_675
C3 C1 C3 112(2) . 2_675
C1 C2 S1 114.8(13) . .
C1 C3 S2 108.9(12) . .
N4 C4 N1 105.3(19) . .
N4 C4 S1 127.8(16) . .
N1 C4 S1 126.8(16) . .
N5 C6 N8 107.4(18) . .
N5 C6 S2 127.3(16) . .
N8 C6 S2 125.1(16) . .
C10 C8 C10 115(3) . 2_665
C10 C8 C9 115.0(12) . .
C10 C8 C9 101.0(12) 2_665 .
C10 C8 C9 101.0(12) . 2_665
C10 C8 C9 115.0(12) 2_665 2_665
C9 C8 C9 111(3) . 2_665
C8 C9 S3 111.1(14) . .
C8 C10 S4 105.1(15) . .
N9 C11 N12 108(2) . .
N9 C11 S3 129.1(19) . .
N12 C11 S3 122.7(19) . .
N16 C13 N13 109(2) . .
N16 C13 S4 125(2) . .
N13 C13 S4 125.4(18) . .

loop_
_geom_bond_atom_site_label_1
_geom_bond_atom_site_label_2
_geom_bond_distance
_geom_bond_site_symmetry_2
Si1 O4 1.58(4) 5_556
Si1 O4 1.58(4) .
Si1 O1 1.61(5) 5_556
Si1 O1 1.61(5) .
Si1 O3 1.62(5) .
Si1 O3 1.62(5) 5_556
Si1 O2 1.76(4) .
Si1 O2 1.76(4) 5_556
Mo1 O5 1.66(2) .
Mo1 O12 1.88(2) .
Mo1 O18 1.90(2) .
Mo1 O14 1.96(2) .
Mo1 O15 2.06(2) .
Mo1 O2 2.39(4) .
Mo1 O4 2.43(4) 5_556
Mo2 O6 1.58(2) .
Mo2 O23 1.85(2) 5_556
Mo2 O13 1.88(2) .
Mo2 O16 1.89(2) .
Mo2 O12 1.91(2) .
Mo2 O1 2.34(4) .
Mo2 O4 2.40(4) 5_556
Mo3 O7 1.67(2) .
Mo3 O17 1.87(2) .
Mo3 O14 1.91(2) .
Mo3 O13 1.91(2) .
Mo3 O22 1.95(2) 5_556
Mo3 O3 2.32(4) 5_556
Mo3 O4 2.40(5) 5_556
Mo4 O8 1.656(18) .
Mo4 O19 1.88(2) .
Mo4 O20 1.90(2) .
Mo4 O16 1.90(2) .
Mo4 O15 1.95(2) 5_556
Mo4 O2 2.22(4) 5_556
Mo4 O1 2.40(4) .
Mo5 O9 1.63(2) .
Mo5 O23 1.87(2) 5_556
Mo5 O23 1.87(2) .
Mo5 O19 2.00(2) 5_556
Mo5 O19 2.00(2) .
Mo5 O1 2.45(4) .
Mo5 O1 2.45(4) 5_556
Mo6 O10 1.674(15) .
Mo6 O17 1.83(2) .
Mo6 O18 1.84(2) 5_556
Mo6 O21 1.88(2) 5_556
Mo6 O20 1.95(2) .
Mo6 O2 2.33(5) 5_556
Mo7 O11 1.63(3) .
Mo7 O21 1.82(2) .
Mo7 O21 1.82(2) 5_556
Mo7 O22 1.93(2) 5_556
Mo7 O22 1.93(2) .
Mo7 O3 2.31(4) 5_556
Mo7 O3 2.31(4) .
Cu1 N5 1.986(17) .
Cu1 N1 2.005(18) .
Cu1 N6 2.103(17) 5_556
Cu1 O1W 2.378(17) .
Cu2 N13 1.932(18) .
Cu2 N9 1.96(2) .
Cu2 N2 2.064(19) .
Cu2 O1W 2.288(16) .
S1 C4 1.75(2) .
S1 C2 1.83(2) .
S2 C6 1.74(2) .
S2 C3 1.831(19) .
S3 C11 1.73(3) .
S3 C9 1.90(2) .
S4 C13 1.74(2) .
S4 C10 1.89(2) .
O1 O4 1.74(6) 5_556
O2 Mo4 2.22(4) 5_556
O2 Mo6 2.33(5) 5_556
O3 O3 1.72(9) 5_556
O3 O4 1.79(6) .
O3 Mo3 2.32(4) 5_556
O4 O1 1.74(6) 5_556
O4 Mo3 2.40(5) 5_556
O4 Mo2 2.40(4) 5_556
O4 Mo1 2.43(4) 5_556
O15 Mo4 1.95(2) 5_556
O18 Mo6 1.84(2) 5_556
O21 Mo6 1.88(2) 5_556
O22 Mo3 1.95(2) 5_556
O23 Mo2 1.85(2) 5_556
N1 C4 1.32(3) .
N1 N2 1.36(3) .
N2 N3 1.32(2) .
N3 N4 1.31(2) .
N4 C4 1.31(3) .
N4 C5 1.50(2) .
N5 C6 1.31(3) .
N5 N6 1.37(2) .
N6 N7 1.24(2) .
N6 Cu1 2.103(17) 5_556
N7 N8 1.31(2) .
N8 C6 1.34(3) .
N8 C7 1.51(3) .
N9 N10 1.33(3) .
N9 C11 1.33(3) .
N10 N11 1.15(3) .
N11 N12 1.44(3) .
N12 C11 1.39(3) .
N12 C12 1.43(3) .
N13 C13 1.31(3) .
N13 N14 1.38(3) .
N14 N15 1.23(3) .
N15 N16 1.33(3) .
N16 C13 1.30(3) .
N16 C14 1.51(3) .
C1 C2 1.50(3) 2_675
C1 C2 1.50(3) .
C1 C3 1.54(2) .
C1 C3 1.54(2) 2_675
C8 C10 1.52(3) .
C8 C10 1.52(3) 2_665
C8 C9 1.56(3) .
C8 C9 1.56(3) 2_665
